data_7056005
loop_
_publ_author_name
'Jana, Barun'
'Ghosh, Pradyut'

_publ_section_title
;
 Structural diversities in Ag(i) complexes of xylyl platform based
 isomeric bis-NHC ligands: effects of pyridine wingtip substituents
;
_journal_issue 5
_journal_name_full 'New J. Chem.'
_journal_page_first 2131
_journal_paper_doi 10.1039/C6NJ03609K
_journal_volume 41
_journal_year 2017
_chemical_formula_moiety 'C24 H20 Ag N6, F6 P, 1.5(C2 H3 N)'
_chemical_formula_sum 'C27 H24.5 Ag F6 N7.5 P'
_chemical_formula_weight 706.88
_space_group_crystal_system triclinic
_space_group_IT_number 2
_space_group_name_Hall '-P 1'
_space_group_name_H-M_alt 'P -1'
_symmetry_space_group_name_Hall '-P 1'
_symmetry_space_group_name_H-M 'P -1'
_atom_sites_solution_hydrogens geom
_audit_creation_date 2017-01-18
_audit_creation_method
;
Olex2 1.2
(compiled 2015.09.30 svn.r3233 for OlexSys, GUI svn.r5103)
;
_audit_update_record
;
2017-01-18 deposited with the CCDC.
2017-01-30 downloaded from the CCDC.
;
_cell_angle_alpha 70.664(2)
_cell_angle_beta 88.355(3)
_cell_angle_gamma 84.518(2)
_cell_formula_units_Z 2
_cell_length_a 10.4825(12)
_cell_length_b 11.7243(13)
_cell_length_c 12.3329(14)
_cell_measurement_reflns_used 4753
_cell_measurement_temperature 120(2)
_cell_measurement_theta_max 26.21
_cell_measurement_theta_min 2.56
_cell_volume 1423.7(3)
_computing_cell_refinement 'SAINT v8.34A (Bruker, 2013)'
_computing_data_reduction 'SAINT v8.34A (Bruker, 2013)'
_computing_molecular_graphics 'Olex2 (Dolomanov et al., 2009)'
_computing_publication_material 'Olex2 (Dolomanov et al., 2009)'
_computing_structure_refinement 'XL (Sheldrick, 2008)'
_diffrn_ambient_temperature 120(2)
_diffrn_measured_fraction_theta_full 0.998
_diffrn_measured_fraction_theta_max 0.763
_diffrn_measurement_device_type 'Bruker APEX-II CCD'
_diffrn_measurement_method '\f and \w scans'
_diffrn_radiation_type MoK\a
_diffrn_radiation_wavelength 0.71073
_diffrn_reflns_av_R_equivalents 0.0348
_diffrn_reflns_av_unetI/netI 0.0569
_diffrn_reflns_Laue_measured_fraction_full 0.998
_diffrn_reflns_Laue_measured_fraction_max 0.763
_diffrn_reflns_limit_h_max 13
_diffrn_reflns_limit_h_min -13
_diffrn_reflns_limit_k_max 17
_diffrn_reflns_limit_k_min -14
_diffrn_reflns_limit_l_max 17
_diffrn_reflns_limit_l_min -18
_diffrn_reflns_number 17603
_diffrn_reflns_point_group_measured_fraction_full 0.998
_diffrn_reflns_point_group_measured_fraction_max 0.763
_diffrn_reflns_theta_full 25.242
_diffrn_reflns_theta_max 32.298
_diffrn_reflns_theta_min 1.750
_diffrn_standards_number 0
_exptl_absorpt_coefficient_mu 0.836
_exptl_absorpt_correction_T_max 0.7464
_exptl_absorpt_correction_T_min 0.6701
_exptl_absorpt_correction_type empirical
_exptl_absorpt_process_details
;
SADABS-2012/1 (Bruker,2012) was used for absorption correction.
wR2(int) was 0.0656 before and 0.0432 after correction.
The Ratio of minimum to maximum transmission is 0.8978.
The \l/2 correction factor is 0.0015.
;
_exptl_crystal_colour colorless
_exptl_crystal_density_diffrn 1.649
_exptl_crystal_description needle
_exptl_crystal_F_000 710
_exptl_crystal_size_max 0.1
_exptl_crystal_size_mid 0.02
_exptl_crystal_size_min 0.02
_refine_diff_density_max 1.130
_refine_diff_density_min -0.899
_refine_diff_density_rms 0.109
_refine_ls_extinction_method none
_refine_ls_goodness_of_fit_ref 1.037
_refine_ls_hydrogen_treatment constr
_refine_ls_matrix_type full
_refine_ls_number_parameters 396
_refine_ls_number_reflns 7735
_refine_ls_number_restraints 0
_refine_ls_restrained_S_all 1.037
_refine_ls_R_factor_all 0.0658
_refine_ls_R_factor_gt 0.0467
_refine_ls_shift/su_max 0.001
_refine_ls_shift/su_mean 0.000
_refine_ls_structure_factor_coef Fsqd
_refine_ls_weighting_details 'w=1/[\s^2^(Fo^2^)+(0.0606P)^2^+0.8286P] where P=(Fo^2^+2Fc^2^)/3'
_refine_ls_weighting_scheme calc
_refine_ls_wR_factor_gt 0.1111
_refine_ls_wR_factor_ref 0.1222
_reflns_Friedel_coverage 0.000
_reflns_number_gt 6030
_reflns_number_total 7735
_reflns_threshold_expression 'I > 2\s(I)'
_cod_data_source_file c6nj03609k2.cif
_cod_data_source_block complex3
_cod_depositor_comments 'Adding full bibliography for 7056000--7056005.cif.'
_cod_original_formula_sum 'C27 H24.50 Ag F6 N7.50 P'
_cod_database_code 7056005
_shelxl_version_number 2014/6
_shelx_space_group_comment
;
The symmetry employed for this shelxl refinement is uniquely defined
by the following loop, which should always be used as a source of
symmetry information in preference to the above space-group names.
They are only intended as comments.
;
_shelx_estimated_absorpt_t_max 0.983
_shelx_estimated_absorpt_t_min 0.921
_olex2_refinement_description
;
1. Fixed Uiso
 At 1.2 times of:
  All C(H) groups, All C(H,H) groups
 At 1.5 times of:
  All C(H,H,H) groups
2. Others
 Fixed Sof: N8(0.5) C1A(0.5) C1B(0.5) H1BA(0.5) H1BB(0.5) H1BC(0.5)
3.a Free rotating group:
 N8(C1A,C1B)
3.b Secondary CH2 refined with riding coordinates:
 C9(H9A,H9B), C21(H21A,H21B)
3.c Aromatic/amide H refined with riding coordinates:
 C23(H23), C24(H24), C11(H11), C3(H3), C17(H17), C2(H2), C7(H7), C5(H5),
 C8(H8), C6(H6), C14(H14), C15(H15), C20(H20), C18(H18), C19(H19), C12(H12)
3.d Idealised Me refined as rotating group:
 C25(H25A,H25B,H25C), C1B(H1BA,H1BB,H1BC)
;
_olex2_submission_special_instructions 'No special instructions were received'

loop_
_space_group_symop_operation_xyz
'x, y, z'
'-x, -y, -z'

loop_
_atom_site_label
_atom_site_type_symbol
_atom_site_fract_x
_atom_site_fract_y
_atom_site_fract_z
_atom_site_U_iso_or_equiv
_atom_site_adp_type
_atom_site_occupancy
_atom_site_site_symmetry_order
_atom_site_calc_flag
_atom_site_refinement_flags_posn
_atom_site_refinement_flags_occupancy
_atom_site_disorder_assembly
_atom_site_disorder_group
Ag1 Ag 0.68125(2) 0.89832(2) 0.71977(2) 0.02471(9) Uani 1 1 d . . . .
P1 P 0.15539(10) 0.41065(8) 0.72056(9) 0.0360(2) Uani 1 1 d . . . .
N5 N 0.4750(3) 0.7165(2) 0.7407(2) 0.0245(6) Uani 1 1 d . . . .
N6 N 0.5170(3) 0.8427(3) 0.5558(2) 0.0274(6) Uani 1 1 d . . . .
N1 N 0.8075(3) 1.1230(2) 0.7317(2) 0.0227(5) Uani 1 1 d . . . .
N4 N 0.5191(3) 0.7223(2) 0.9060(2) 0.0267(6) Uani 1 1 d . . . .
N2 N 0.8349(3) 1.1105(2) 0.5641(2) 0.0227(5) Uani 1 1 d . . . .
C23 C 0.5902(3) 0.9237(3) 1.0760(3) 0.0259(7) Uani 1 1 d . . . .
H23 H 0.6512 0.8729 1.1273 0.031 Uiso 1 1 calc R . . .
C24 C 0.5572(3) 1.0404(3) 1.0785(3) 0.0252(7) Uani 1 1 d . . . .
H24 H 0.5960 1.0667 1.1317 0.030 Uiso 1 1 calc R . . .
F2 F 0.1382(3) 0.5544(2) 0.6825(3) 0.0625(8) Uani 1 1 d . . . .
C22 C 0.5331(3) 0.8820(3) 0.9975(3) 0.0242(7) Uani 1 1 d . . . .
C1 C 0.7877(3) 1.0505(3) 0.6700(3) 0.0219(6) Uani 1 1 d . . . .
C16 C 0.4773(3) 0.7371(3) 0.6196(3) 0.0232(6) Uani 1 1 d . . . .
C11 C 0.9624(3) 1.1225(3) 0.9654(3) 0.0277(7) Uani 1 1 d . . . .
H11 H 0.9379 1.2055 0.9421 0.033 Uiso 1 1 calc R . . .
N3 N 0.8242(3) 0.9504(3) 0.4896(3) 0.0326(7) Uani 1 1 d . . . .
C3 C 0.8814(3) 1.2180(3) 0.5617(3) 0.0285(7) Uani 1 1 d . . . .
H3 H 0.9170 1.2743 0.4990 0.034 Uiso 1 1 calc R . . .
F3 F 0.0166(3) 0.4066(2) 0.7794(3) 0.0602(7) Uani 1 1 d . . . .
C17 C 0.4426(3) 0.6486(3) 0.5774(3) 0.0305(7) Uani 1 1 d . . . .
H17 H 0.4160 0.5757 0.6261 0.037 Uiso 1 1 calc R . . .
C4 C 0.8366(3) 1.0681(3) 0.4673(3) 0.0226(6) Uani 1 1 d . . . .
C2 C 0.8652(3) 1.2250(3) 0.6671(3) 0.0274(7) Uani 1 1 d . . . .
H2 H 0.8882 1.2867 0.6923 0.033 Uiso 1 1 calc R . . .
C7 C 0.8460(3) 0.9838(3) 0.2870(3) 0.0324(8) Uani 1 1 d . . . .
H7 H 0.8498 0.9529 0.2265 0.039 Uiso 1 1 calc R . . .
C5 C 0.8504(4) 1.1489(3) 0.3594(3) 0.0365(9) Uani 1 1 d . . . .
H5 H 0.8553 1.2309 0.3478 0.044 Uiso 1 1 calc R . . .
C8 C 0.8292(4) 0.9100(3) 0.3985(3) 0.0352(8) Uani 1 1 d . . . .
H8 H 0.8208 0.8282 0.4119 0.042 Uiso 1 1 calc R . . .
C6 C 0.8568(4) 1.1049(3) 0.2685(3) 0.0418(10) Uani 1 1 d . . . .
H6 H 0.8685 1.1573 0.1943 0.050 Uiso 1 1 calc R . . .
C9 C 0.7746(3) 1.0982(3) 0.8533(3) 0.0262(7) Uani 1 1 d . . . .
H9A H 0.7099 1.0408 0.8743 0.031 Uiso 1 1 calc R . . .
H9B H 0.7385 1.1727 0.8646 0.031 Uiso 1 1 calc R . . .
C10 C 0.8903(3) 1.0468(3) 0.9311(3) 0.0232(6) Uani 1 1 d . . . .
C13 C 0.5540(3) 0.7653(3) 0.7954(3) 0.0249(7) Uani 1 1 d . . . .
C14 C 0.4203(4) 0.6487(3) 0.9214(3) 0.0340(8) Uani 1 1 d . . . .
H14 H 0.3805 0.6101 0.9905 0.041 Uiso 1 1 calc R . . .
C15 C 0.3924(4) 0.6434(3) 0.8180(3) 0.0330(8) Uani 1 1 d . . . .
H15 H 0.3306 0.5999 0.8011 0.040 Uiso 1 1 calc R . . .
C20 C 0.5230(3) 0.8635(3) 0.4427(3) 0.0319(8) Uani 1 1 d . . . .
H20 H 0.5502 0.9370 0.3959 0.038 Uiso 1 1 calc R . . .
C18 C 0.4492(4) 0.6731(4) 0.4604(3) 0.0355(8) Uani 1 1 d . . . .
H18 H 0.4257 0.6168 0.4281 0.043 Uiso 1 1 calc R . . .
C19 C 0.4908(3) 0.7812(4) 0.3913(3) 0.0345(8) Uani 1 1 d . . . .
H19 H 0.4971 0.7987 0.3122 0.041 Uiso 1 1 calc R . . .
C21 C 0.5754(4) 0.7542(3) 0.9983(3) 0.0311(7) Uani 1 1 d . . . .
H21A H 0.6680 0.7457 0.9919 0.037 Uiso 1 1 calc R . . .
H21B H 0.5525 0.6970 1.0716 0.037 Uiso 1 1 calc R . . .
F1 F 0.1707(3) 0.2673(2) 0.7583(4) 0.0882(12) Uani 1 1 d . . . .
F4 F 0.0812(4) 0.4127(3) 0.6095(3) 0.0886(11) Uani 1 1 d . . . .
F6 F 0.2886(4) 0.4134(4) 0.6668(6) 0.181(3) Uani 1 1 d . . . .
F5 F 0.2171(5) 0.4102(3) 0.8341(4) 0.1254(19) Uani 1 1 d . . . .
C26 C 0.2711(5) 0.4925(4) 0.2724(4) 0.0508(12) Uani 1 1 d . . . .
C25 C 0.2081(5) 0.3996(5) 0.3609(4) 0.0652(15) Uani 1 1 d . . . .
H25A H 0.1965 0.3333 0.3339 0.098 Uiso 1 1 calc GR . . .
H25B H 0.1261 0.4336 0.3781 0.098 Uiso 1 1 calc GR . . .
H25C H 0.2602 0.3708 0.4291 0.098 Uiso 1 1 calc GR . . .
N7 N 0.3212(5) 0.5640(4) 0.2048(4) 0.0680(13) Uani 1 1 d . . . .
C12 C 1.0706(3) 1.0759(3) 1.0341(3) 0.0285(7) Uani 1 1 d . . . .
H12 H 1.1172 1.1278 1.0569 0.034 Uiso 1 1 calc R . . .
N8 N -0.0760(16) 0.6692(12) 0.8778(14) 0.136(6) Uani 0.5 1 d . P A -1
C1A C -0.0526(18) 0.5722(13) 0.9429(13) 0.143(14) Uani 0.5 1 d G P A -1
C1B C -0.023(3) 0.4509(16) 1.0243(17) 0.164(16) Uani 0.5 1 d G P A -1
H1BA H -0.0327 0.3920 0.9872 0.246 Uiso 0.5 1 calc GR P A -1
H1BB H -0.0813 0.4381 1.0881 0.246 Uiso 0.5 1 calc GR P A -1
H1BC H 0.0631 0.4426 1.0514 0.246 Uiso 0.5 1 calc GR P A -1

loop_
_atom_site_aniso_label
_atom_site_aniso_U_11
_atom_site_aniso_U_22
_atom_site_aniso_U_33
_atom_site_aniso_U_23
_atom_site_aniso_U_13
_atom_site_aniso_U_12
Ag1 0.02734(14) 0.02198(12) 0.02459(14) -0.00603(9) -0.00114(9) -0.00680(9)
P1 0.0348(5) 0.0206(4) 0.0534(6) -0.0122(4) -0.0033(5) -0.0056(4)
N5 0.0272(14) 0.0207(13) 0.0258(14) -0.0070(11) 0.0024(11) -0.0063(11)
N6 0.0267(15) 0.0270(14) 0.0273(15) -0.0071(12) -0.0011(11) -0.0036(11)
N1 0.0235(14) 0.0252(13) 0.0195(13) -0.0066(10) -0.0021(10) -0.0038(11)
N4 0.0356(16) 0.0202(13) 0.0222(14) -0.0039(11) 0.0001(11) -0.0039(11)
N2 0.0235(14) 0.0218(13) 0.0208(13) -0.0041(10) 0.0008(10) -0.0034(10)
C23 0.0256(16) 0.0303(17) 0.0180(15) -0.0036(13) -0.0044(12) 0.0006(13)
C24 0.0279(17) 0.0302(17) 0.0187(15) -0.0089(13) -0.0011(12) -0.0052(13)
F2 0.0735(19) 0.0225(11) 0.085(2) -0.0070(12) 0.0082(16) -0.0112(12)
C22 0.0268(16) 0.0265(16) 0.0171(14) -0.0044(12) 0.0034(12) -0.0029(13)
C1 0.0216(15) 0.0217(14) 0.0205(15) -0.0038(12) -0.0028(12) -0.0024(12)
C16 0.0220(16) 0.0228(15) 0.0239(16) -0.0064(12) 0.0003(12) -0.0024(12)
C11 0.0346(19) 0.0251(16) 0.0247(16) -0.0090(13) 0.0003(14) -0.0066(14)
N3 0.0369(17) 0.0310(15) 0.0285(15) -0.0060(12) -0.0025(13) -0.0092(13)
C3 0.0304(18) 0.0230(15) 0.0299(18) -0.0047(13) 0.0025(14) -0.0074(13)
F3 0.0617(17) 0.0513(16) 0.0732(19) -0.0266(14) 0.0198(14) -0.0166(13)
C17 0.0342(19) 0.0259(16) 0.0339(19) -0.0125(14) 0.0012(15) -0.0060(14)
C4 0.0201(15) 0.0243(15) 0.0231(16) -0.0079(12) -0.0002(12) 0.0011(12)
C2 0.0240(17) 0.0267(16) 0.0320(18) -0.0094(14) 0.0007(13) -0.0063(13)
C7 0.0335(19) 0.038(2) 0.0299(18) -0.0172(16) -0.0010(15) -0.0029(15)
C5 0.062(3) 0.0200(16) 0.0249(18) -0.0041(13) 0.0002(17) -0.0001(16)
C8 0.036(2) 0.0302(18) 0.041(2) -0.0118(16) -0.0022(16) -0.0083(15)
C6 0.068(3) 0.0328(19) 0.0220(18) -0.0064(15) 0.0034(18) -0.0045(19)
C9 0.0250(17) 0.0349(18) 0.0222(16) -0.0132(14) 0.0048(12) -0.0076(14)
C10 0.0266(16) 0.0285(16) 0.0155(14) -0.0077(12) 0.0042(12) -0.0075(13)
C13 0.0291(17) 0.0209(15) 0.0241(16) -0.0064(12) -0.0005(13) -0.0035(13)
C14 0.039(2) 0.0279(17) 0.0312(19) -0.0042(14) 0.0100(15) -0.0085(15)
C15 0.0343(19) 0.0300(18) 0.0350(19) -0.0086(15) 0.0062(15) -0.0144(15)
C20 0.0269(18) 0.0326(18) 0.0312(19) -0.0040(15) 0.0010(14) -0.0020(14)
C18 0.034(2) 0.041(2) 0.040(2) -0.0244(18) -0.0034(16) -0.0032(16)
C19 0.0289(19) 0.046(2) 0.0268(18) -0.0114(16) -0.0008(14) 0.0037(16)
C21 0.040(2) 0.0270(17) 0.0245(17) -0.0062(14) -0.0041(14) -0.0019(15)
F1 0.063(2) 0.0295(14) 0.170(4) -0.0303(18) -0.030(2) 0.0029(13)
F4 0.143(3) 0.088(2) 0.0433(17) -0.0258(17) 0.0013(19) -0.039(2)
F6 0.082(3) 0.086(3) 0.410(9) -0.129(4) 0.140(4) -0.053(2)
F5 0.157(4) 0.076(2) 0.140(4) -0.026(2) -0.115(3) 0.006(2)
C26 0.051(3) 0.055(3) 0.036(2) -0.007(2) 0.0066(19) 0.018(2)
C25 0.057(3) 0.062(3) 0.055(3) 0.003(2) 0.019(2) 0.015(2)
N7 0.075(3) 0.066(3) 0.049(2) -0.006(2) 0.020(2) 0.007(2)
C12 0.0318(18) 0.0295(17) 0.0297(18) -0.0150(14) -0.0004(14) -0.0110(14)
N8 0.183(16) 0.091(10) 0.168(15) -0.085(11) 0.045(12) -0.037(11)
C1A 0.24(4) 0.088(14) 0.13(2) -0.082(15) 0.03(2) -0.033(18)
C1B 0.32(4) 0.102(17) 0.099(14) -0.064(13) 0.12(2) -0.074(19)

loop_
_atom_type_symbol
_atom_type_description
_atom_type_scat_dispersion_real
_atom_type_scat_dispersion_imag
_atom_type_scat_source
C C 0.0033 0.0016 'International Tables Vol C Tables 4.2.6.8 and 6.1.1.4'
H H 0.0000 0.0000 'International Tables Vol C Tables 4.2.6.8 and 6.1.1.4'
Ag Ag -0.8971 1.1015 'International Tables Vol C Tables 4.2.6.8 and 6.1.1.4'
F F 0.0171 0.0103 'International Tables Vol C Tables 4.2.6.8 and 6.1.1.4'
N N 0.0061 0.0033 'International Tables Vol C Tables 4.2.6.8 and 6.1.1.4'
P P 0.1023 0.0942 'International Tables Vol C Tables 4.2.6.8 and 6.1.1.4'

loop_
_geom_angle_atom_site_label_1
_geom_angle_atom_site_label_2
_geom_angle_atom_site_label_3
_geom_angle
_geom_angle_site_symmetry_1
C1 Ag1 C13 166.80(12) .
F2 P1 F3 89.20(15) .
F2 P1 F4 91.19(18) .
F1 P1 F2 179.30(17) .
F1 P1 F3 90.22(17) .
F1 P1 F4 88.4(2) .
F4 P1 F3 85.37(19) .
F6 P1 F2 91.21(19) .
F6 P1 F3 178.9(3) .
F6 P1 F1 89.4(2) .
F6 P1 F4 95.6(3) .
F6 P1 F5 89.2(4) .
F5 P1 F2 87.97(19) .
F5 P1 F3 89.9(2) .
F5 P1 F1 92.4(2) .
F5 P1 F4 175.2(3) .
C13 N5 C16 124.1(3) .
C13 N5 C15 111.2(3) .
C15 N5 C16 124.7(3) .
C16 N6 C20 116.5(3) .
C1 N1 C2 111.9(3) .
C1 N1 C9 125.1(3) .
C2 N1 C9 123.0(3) .
C13 N4 C14 111.9(3) .
C13 N4 C21 123.9(3) .
C14 N4 C21 124.2(3) .
C1 N2 C3 111.3(3) .
C1 N2 C4 124.7(3) .
C3 N2 C4 124.0(3) .
C24 C23 H23 119.6 .
C24 C23 C22 120.8(3) .
C22 C23 H23 119.6 .
C23 C24 H24 119.7 .
C22 C24 C23 120.7(3) 2_677
C22 C24 H24 119.7 2_677
C23 C22 C21 117.9(3) .
C24 C22 C23 118.6(3) 2_677
C24 C22 C21 123.5(3) 2_677
N1 C1 Ag1 127.0(2) .
N1 C1 N2 103.4(3) .
N2 C1 Ag1 128.9(2) .
N6 C16 N5 115.0(3) .
N6 C16 C17 124.9(3) .
C17 C16 N5 120.1(3) .
C10 C11 H11 119.6 .
C10 C11 C12 120.9(3) .
C12 C11 H11 119.6 .
C4 N3 C8 116.7(3) .
N2 C3 H3 126.8 .
C2 C3 N2 106.5(3) .
C2 C3 H3 126.8 .
C16 C17 H17 121.4 .
C18 C17 C16 117.2(3) .
C18 C17 H17 121.4 .
N3 C4 N2 116.8(3) .
N3 C4 C5 124.1(3) .
C5 C4 N2 119.1(3) .
N1 C2 H2 126.6 .
C3 C2 N1 106.9(3) .
C3 C2 H2 126.6 .
C8 C7 H7 121.2 .
C6 C7 H7 121.2 .
C6 C7 C8 117.6(3) .
C4 C5 H5 121.1 .
C4 C5 C6 117.8(3) .
C6 C5 H5 121.1 .
N3 C8 C7 123.4(3) .
N3 C8 H8 118.3 .
C7 C8 H8 118.3 .
C7 C6 C5 120.3(3) .
C7 C6 H6 119.9 .
C5 C6 H6 119.9 .
N1 C9 H9A 109.2 .
N1 C9 H9B 109.2 .
N1 C9 C10 112.0(3) .
H9A C9 H9B 107.9 .
C10 C9 H9A 109.2 .
C10 C9 H9B 109.2 .
C11 C10 C9 120.8(3) .
C12 C10 C11 118.5(3) 2_777
C12 C10 C9 120.6(3) 2_777
N5 C13 Ag1 127.4(2) .
N4 C13 Ag1 128.1(2) .
N4 C13 N5 103.9(3) .
N4 C14 H14 126.5 .
C15 C14 N4 107.0(3) .
C15 C14 H14 126.5 .
N5 C15 H15 127.0 .
C14 C15 N5 106.0(3) .
C14 C15 H15 127.0 .
N6 C20 H20 118.3 .
N6 C20 C19 123.4(3) .
C19 C20 H20 118.3 .
C17 C18 H18 120.2 .
C19 C18 C17 119.7(3) .
C19 C18 H18 120.2 .
C20 C19 H19 120.8 .
C18 C19 C20 118.3(3) .
C18 C19 H19 120.8 .
N4 C21 C22 114.0(3) .
N4 C21 H21A 108.8 .
N4 C21 H21B 108.8 .
C22 C21 H21A 108.8 .
C22 C21 H21B 108.8 .
H21A C21 H21B 107.6 .
N7 C26 C25 179.1(6) .
C26 C25 H25A 109.5 .
C26 C25 H25B 109.5 .
C26 C25 H25C 109.5 .
H25A C25 H25B 109.5 .
H25A C25 H25C 109.5 .
H25B C25 H25C 109.5 .
C11 C12 H12 119.7 .
C10 C12 C11 120.6(3) 2_777
C10 C12 H12 119.7 2_777
N8 C1A C1B 179.98(16) .
C1A C1B H1BA 109.5 .
C1A C1B H1BB 109.5 .
C1A C1B H1BC 109.5 .
H1BA C1B H1BB 109.5 .
H1BA C1B H1BC 109.5 .
H1BB C1B H1BC 109.5 .

loop_
_geom_bond_atom_site_label_1
_geom_bond_atom_site_label_2
_geom_bond_distance
_geom_bond_site_symmetry_2
Ag1 C1 2.102(3) .
Ag1 C13 2.108(3) .
P1 F2 1.586(2) .
P1 F3 1.605(3) .
P1 F1 1.581(3) .
P1 F4 1.587(3) .
P1 F6 1.527(3) .
P1 F5 1.558(4) .
N5 C16 1.432(4) .
N5 C13 1.359(4) .
N5 C15 1.394(4) .
N6 C16 1.327(4) .
N6 C20 1.335(5) .
N1 C1 1.348(4) .
N1 C2 1.382(4) .
N1 C9 1.468(4) .
N4 C13 1.342(4) .
N4 C14 1.380(5) .
N4 C21 1.466(4) .
N2 C1 1.366(4) .
N2 C3 1.387(4) .
N2 C4 1.436(4) .
C23 H23 0.9300 .
C23 C24 1.389(5) .
C23 C22 1.392(5) .
C24 H24 0.9300 .
C24 C22 1.387(5) 2_677
C22 C24 1.387(5) 2_677
C22 C21 1.518(5) .
C16 C17 1.386(5) .
C11 H11 0.9300 .
C11 C10 1.390(5) .
C11 C12 1.391(5) .
N3 C4 1.333(4) .
N3 C8 1.354(5) .
C3 H3 0.9300 .
C3 C2 1.334(5) .
C17 H17 0.9300 .
C17 C18 1.376(5) .
C4 C5 1.367(5) .
C2 H2 0.9300 .
C7 H7 0.9300 .
C7 C8 1.378(5) .
C7 C6 1.377(5) .
C5 H5 0.9300 .
C5 C6 1.379(5) .
C8 H8 0.9300 .
C6 H6 0.9300 .
C9 H9A 0.9700 .
C9 H9B 0.9700 .
C9 C10 1.516(5) .
C10 C12 1.382(5) 2_777
C14 H14 0.9300 .
C14 C15 1.339(5) .
C15 H15 0.9300 .
C20 H20 0.9300 .
C20 C19 1.388(5) .
C18 H18 0.9300 .
C18 C19 1.375(5) .
C19 H19 0.9300 .
C21 H21A 0.9700 .
C21 H21B 0.9700 .
C26 C25 1.456(7) .
C26 N7 1.127(6) .
C25 H25A 0.9600 .
C25 H25B 0.9600 .
C25 H25C 0.9600 .
C12 C10 1.382(5) 2_777
C12 H12 0.9300 .
N8 C1A 1.1625 .
C1A C1B 1.4532 .
C1B H1BA 0.9600 .
C1B H1BB 0.9600 .
C1B H1BC 0.9600 .

loop_
_geom_torsion_atom_site_label_1
_geom_torsion_atom_site_label_2
_geom_torsion_atom_site_label_3
_geom_torsion_atom_site_label_4
_geom_torsion
_geom_torsion_site_symmetry_1
_geom_torsion_site_symmetry_4
N5 C16 C17 C18 -178.8(3) . .
N6 C16 C17 C18 -0.5(5) . .
N6 C20 C19 C18 0.7(5) . .
N1 C9 C10 C11 93.6(4) . .
N1 C9 C10 C12 -83.9(4) . 2_777
N4 C14 C15 N5 -0.8(4) . .
N2 C3 C2 N1 -0.8(4) . .
N2 C4 C5 C6 177.5(3) . .
C23 C22 C21 N4 -174.6(3) . .
C24 C23 C22 C24 0.3(5) . 2_677
C24 C23 C22 C21 179.0(3) . .
C24 C22 C21 N4 4.1(5) 2_677 .
C22 C23 C24 C22 -0.3(5) . 2_677
C1 N1 C2 C3 0.6(4) . .
C1 N1 C9 C10 99.9(4) . .
C1 N2 C3 C2 0.9(4) . .
C1 N2 C4 N3 -18.8(5) . .
C1 N2 C4 C5 161.1(3) . .
C16 N5 C13 Ag1 8.4(5) . .
C16 N5 C13 N4 -179.9(3) . .
C16 N5 C15 C14 -179.7(3) . .
C16 N6 C20 C19 -0.3(5) . .
C16 C17 C18 C19 0.9(5) . .
N3 C4 C5 C6 -2.6(6) . .
C3 N2 C1 Ag1 170.0(2) . .
C3 N2 C1 N1 -0.5(4) . .
C3 N2 C4 N3 161.0(3) . .
C3 N2 C4 C5 -19.0(5) . .
C17 C18 C19 C20 -1.0(5) . .
C4 N2 C1 Ag1 -10.1(5) . .
C4 N2 C1 N1 179.4(3) . .
C4 N2 C3 C2 -179.0(3) . .
C4 N3 C8 C7 0.0(5) . .
C4 C5 C6 C7 1.7(6) . .
C2 N1 C1 Ag1 -170.8(2) . .
C2 N1 C1 N2 0.0(3) . .
C2 N1 C9 C10 -79.1(4) . .
C8 N3 C4 N2 -178.4(3) . .
C8 N3 C4 C5 1.7(5) . .
C8 C7 C6 C5 -0.2(6) . .
C6 C7 C8 N3 -0.7(6) . .
C9 N1 C1 Ag1 10.0(5) . .
C9 N1 C1 N2 -179.2(3) . .
C9 N1 C2 C3 179.8(3) . .
C10 C11 C12 C10 0.6(5) . 2_777
C13 N5 C16 N6 -28.4(5) . .
C13 N5 C16 C17 150.0(3) . .
C13 N5 C15 C14 0.7(4) . .
C13 N4 C14 C15 0.8(4) . .
C13 N4 C21 C22 73.5(4) . .
C14 N4 C13 Ag1 171.3(2) . .
C14 N4 C13 N5 -0.3(4) . .
C14 N4 C21 C22 -103.6(4) . .
C15 N5 C16 N6 152.0(3) . .
C15 N5 C16 C17 -29.6(5) . .
C15 N5 C13 Ag1 -171.9(2) . .
C15 N5 C13 N4 -0.2(4) . .
C20 N6 C16 N5 178.5(3) . .
C20 N6 C16 C17 0.2(5) . .
C21 N4 C13 Ag1 -6.1(5) . .
C21 N4 C13 N5 -177.7(3) . .
C21 N4 C14 C15 178.2(3) . .
C12 C11 C10 C9 -178.2(3) . .
C12 C11 C10 C12 -0.6(5) . 2_777
